data_7705572
loop_
_publ_author_name
'Elinburg, Jessica K.'
'Hyre, Ariel S.'
'McNeely, James'
'Alam, Todd M.'
'Klenner, Steffen'
'P\"ottgen, Rainer'
'Rheingold, Arnold L.'
'Doerrer, Linda H.'

_publ_section_title
;
 Formation of monomeric Sn(ii) and Sn(iv) perfluoropinacolate complexes
 and their characterization by <sup>119</sup>Sn M\"ossbauer and
 <sup>119</sup>Sn NMR spectroscopies.
;
_journal_issue 39
_journal_name_full 'Dalton transactions (Cambridge, England : 2003)'
_journal_page_first 13773
_journal_page_last 13785
_journal_paper_doi 10.1039/d0dt02837a
_journal_volume 49
_journal_year 2020
_chemical_formula_moiety '0.5(C40 H32 F48 K4 O12 Sn2)'
_chemical_formula_sum 'C20 H16 F24 K2 O6 Sn'
_chemical_formula_weight 1005.22
_space_group_crystal_system monoclinic
_space_group_IT_number 15
_space_group_name_Hall '-C 2yc'
_space_group_name_H-M_alt 'C 1 2/c 1'
_atom_sites_solution_hydrogens geom
_audit_creation_date 2020-04-02
_audit_creation_method
;
Olex2 1.2-beta
(compiled 2018.05.29 svn.r3508 for OlexSys, GUI svn.r5506)
;
_audit_update_record
;
2020-04-17 deposited with the CCDC.	2020-09-24 downloaded from the CCDC.
;
_cell_angle_alpha 90
_cell_angle_beta 95.237(5)
_cell_angle_gamma 90
_cell_formula_units_Z 4
_cell_length_a 16.6806(14)
_cell_length_b 12.1477(10)
_cell_length_c 14.6638(13)
_cell_measurement_reflns_used 3839
_cell_measurement_temperature 100
_cell_measurement_theta_max 28.08
_cell_measurement_theta_min 2.44
_cell_volume 2958.9(4)
_computing_cell_refinement 'SAINT V8.38A (?, 2016)'
_computing_data_collection 'APEX2 v2014.11-0 (Bruker, 2014)'
_computing_data_reduction 'SAINT V8.38A (?, 2016)'
_computing_molecular_graphics 'Olex2 (Dolomanov et al., 2009)'
_computing_publication_material 'Olex2 (Dolomanov et al., 2009)'
_computing_structure_refinement 'XL (Sheldrick, 2008)'
_computing_structure_solution 'ShelXT (Sheldrick, 2015)'
_diffrn_ambient_temperature 100.0
_diffrn_detector_area_resol_mean 7.9
_diffrn_detector_type 'CCD Area Detector'
_diffrn_measured_fraction_theta_full 0.997
_diffrn_measured_fraction_theta_max 0.994
_diffrn_measurement_device 'Kappa Four-Circle Diffractometer'
_diffrn_measurement_device_type 'Bruker APEX-II CCD'
_diffrn_measurement_method '\f and \w scans'
_diffrn_radiation_type MoK\a
_diffrn_radiation_wavelength 0.71073
_diffrn_reflns_av_R_equivalents 0.0648
_diffrn_reflns_av_unetI/netI 0.0656
_diffrn_reflns_Laue_measured_fraction_full 0.997
_diffrn_reflns_Laue_measured_fraction_max 0.994
_diffrn_reflns_limit_h_max 17
_diffrn_reflns_limit_h_min -22
_diffrn_reflns_limit_k_max 15
_diffrn_reflns_limit_k_min -16
_diffrn_reflns_limit_l_max 16
_diffrn_reflns_limit_l_min -19
_diffrn_reflns_number 11885
_diffrn_reflns_point_group_measured_fraction_full 0.997
_diffrn_reflns_point_group_measured_fraction_max 0.994
_diffrn_reflns_theta_full 25.242
_diffrn_reflns_theta_max 28.361
_diffrn_reflns_theta_min 2.077
_diffrn_standards_number 0
_exptl_absorpt_coefficient_mu 1.336
_exptl_absorpt_correction_T_max 0.7457
_exptl_absorpt_correction_T_min 0.6831
_exptl_absorpt_correction_type multi-scan
_exptl_absorpt_process_details
'SADABS-2016/2 (Bruker,2016/2) was used for absorption correction. wR2(int) was 0.0793 before and 0.0746 after correction. The Ratio of minimum to maximum transmission is 0.9161. The \l/2 correction factor is Not present.'
_exptl_crystal_colour colourless
_exptl_crystal_colour_primary colourless
_exptl_crystal_density_diffrn 2.256
_exptl_crystal_description block
_exptl_crystal_F_000 1952
_exptl_crystal_size_max 0.32
_exptl_crystal_size_mid 0.31
_exptl_crystal_size_min 0.29
_refine_diff_density_max 0.919
_refine_diff_density_min -0.891
_refine_diff_density_rms 0.136
_refine_ls_extinction_method none
_refine_ls_goodness_of_fit_ref 1.031
_refine_ls_hydrogen_treatment constr
_refine_ls_matrix_type full
_refine_ls_number_parameters 237
_refine_ls_number_reflns 3676
_refine_ls_number_restraints 0
_refine_ls_restrained_S_all 1.031
_refine_ls_R_factor_all 0.0514
_refine_ls_R_factor_gt 0.0399
_refine_ls_shift/su_max 0.001
_refine_ls_shift/su_mean 0.000
_refine_ls_structure_factor_coef Fsqd
_refine_ls_weighting_details 'w=1/[\s^2^(Fo^2^)+(0.0325P)^2^+11.8516P] where P=(Fo^2^+2Fc^2^)/3'
_refine_ls_weighting_scheme calc
_refine_ls_wR_factor_gt 0.0940
_refine_ls_wR_factor_ref 0.1022
_reflns_Friedel_coverage 0.000
_reflns_number_gt 3119
_reflns_number_total 3676
_reflns_threshold_expression 'I > 2\s(I)'
_cod_data_source_file d0dt02837a2.cif
_cod_data_source_block lhd553_0m_a_Compound_4
_cod_depositor_comments 'Adding full bibliography for 7705569--7705573.cif.'
_cod_database_code 7705572
_shelx_shelxl_version_number 2014/7
_shelx_space_group_comment
;
The symmetry employed for this shelxl refinement is uniquely defined
by the following loop, which should always be used as a source of
symmetry information in preference to the above space-group names.
They are only intended as comments.
;
_shelx_estimated_absorpt_t_max 0.698
_shelx_estimated_absorpt_t_min 0.675
_olex2_refinement_description
;
1. Fixed Uiso
 At 1.2 times of:
  All C(H,H) groups, All C(H,H,H,H) groups
2. Uiso/Uaniso restraints and constraints
Uanis(C2AA) = Uanis(C4AA)
Uanis(C1AA) = Uanis(C4AA)
Uanis(C3AA) = Uanis(C2AA)
3. Others
 Fixed Sof: H3AA(0.4) H3AB(0.4) H3AC(0.6) H3AD(0.6) H1AA(0.4) H1AB(0.4)
 H1AC(0.6) H1AD(0.6) C4AA(0.4) H4AA(0.4) H4AB(0.4) C2AA(0.6) H2AA(0.6) H2AB(0.6)
4.a Secondary CH2 refined with riding coordinates:
 C3AA(H3AA,H3AB), C3AA(H3AC,H3AD), C0AA(H0AA,H0AB), C1AA(H1AA,H1AB), C1AA(H1AC,
 H1AD), C4AA(H4AA,H4AB), C2AA(H2AA,H2AB)
;
_olex2_submission_special_instructions 'No special instructions were received'

loop_
_space_group_symop_operation_xyz
'x, y, z'
'-x, y, -z+1/2'
'x+1/2, y+1/2, z'
'-x+1/2, y+1/2, -z+1/2'
'-x, -y, -z'
'x, -y, z-1/2'
'-x+1/2, -y+1/2, -z'
'x+1/2, -y+1/2, z-1/2'

loop_
_atom_site_label
_atom_site_type_symbol
_atom_site_fract_x
_atom_site_fract_y
_atom_site_fract_z
_atom_site_U_iso_or_equiv
_atom_site_adp_type
_atom_site_occupancy
_atom_site_site_symmetry_order
_atom_site_calc_flag
_atom_site_refinement_flags_posn
_atom_site_refinement_flags_adp
_atom_site_refinement_flags_occupancy
_atom_site_disorder_assembly
_atom_site_disorder_group
Sn1 Sn 0.5000 0.55897(2) 0.2500 0.01263(10) Uani 1 2 d S T P . .
K1 K 0.45098(4) 0.36101(7) 0.45171(5) 0.02013(17) Uani 1 1 d . . . . .
F10 F 0.44701(11) 0.26828(16) 0.16903(15) 0.0210(4) Uani 1 1 d . . . . .
F12 F 0.39170(12) 0.22759(17) 0.29071(16) 0.0242(5) Uani 1 1 d . . . . .
F11 F 0.32241(12) 0.21742(18) 0.16028(16) 0.0266(5) Uani 1 1 d . . . . .
F5 F 0.24988(12) 0.3672(2) 0.03719(16) 0.0287(5) Uani 1 1 d . . . . .
F7 F 0.24948(12) 0.50033(18) 0.28892(15) 0.0226(5) Uani 1 1 d . . . . .
F2 F 0.32289(13) 0.64671(19) 0.05698(16) 0.0286(5) Uani 1 1 d . . . . .
F1 F 0.32717(12) 0.63740(17) 0.20230(15) 0.0219(5) Uani 1 1 d . . . . .
F3 F 0.22722(12) 0.5649(2) 0.11797(16) 0.0273(5) Uani 1 1 d . . . . .
F6 F 0.37239(12) 0.3239(2) 0.01635(16) 0.0278(5) Uani 1 1 d . . . . .
F8 F 0.27741(12) 0.33871(18) 0.34047(15) 0.0241(5) Uani 1 1 d . . . . .
F9 F 0.21117(12) 0.3583(2) 0.20841(16) 0.0283(5) Uani 1 1 d . . . . .
O2 O 0.41004(13) 0.44542(19) 0.28427(16) 0.0142(5) Uani 1 1 d . . . . .
O1 O 0.43540(13) 0.49718(19) 0.11451(16) 0.0144(5) Uani 1 1 d . . . . .
F4 F 0.32261(14) 0.4748(2) -0.03733(16) 0.0325(5) Uani 1 1 d . . . . .
C3 C 0.3072(2) 0.5795(3) 0.1260(3) 0.0192(7) Uani 1 1 d . . . . .
C6 C 0.3778(2) 0.2778(3) 0.2088(3) 0.0182(7) Uani 1 1 d . . . . .
C2 C 0.35430(18) 0.4011(3) 0.2204(2) 0.0149(6) Uani 1 1 d . . . . .
C4 C 0.3243(2) 0.4074(3) 0.0355(3) 0.0215(7) Uani 1 1 d . . . . .
C1 C 0.35692(19) 0.4699(3) 0.1237(2) 0.0156(7) Uani 1 1 d . . . . .
C5 C 0.2719(2) 0.4007(3) 0.2637(3) 0.0203(7) Uani 1 1 d . . . . .
O3 O 0.4730(2) 0.1753(4) 0.5493(4) 0.0853(17) Uani 1 1 d . . . . .
C3AA C 0.5452(4) 0.1403(7) 0.6040(7) 0.099(3) Uani 1 1 d . . . . .
H3AA H 0.5467 0.1622 0.6692 0.118 Uiso 0.4 1 calc R . . A 1
H3AB H 0.5956 0.1616 0.5778 0.118 Uiso 0.4 1 calc R . . A 1
H3AC H 0.5912 0.1367 0.5659 0.118 Uiso 0.6 1 calc R . . B 2
H3AD H 0.5587 0.1928 0.6547 0.118 Uiso 0.6 1 calc R . . B 2
C0AA C 0.4087(4) 0.1177(7) 0.5888(8) 0.113(4) Uani 1 1 d . . . . .
H0AA H 0.3885 0.1628 0.6381 0.136 Uiso 1 1 calc R . . . .
H0AB H 0.3635 0.1049 0.5413 0.136 Uiso 1 1 calc R . . . .
C1AA C 0.4383(6) 0.0148(9) 0.6252(11) 0.178(7) Uani 1 1 d . . . . .
H1AA H 0.3963 -0.0424 0.6137 0.214 Uiso 0.4 1 calc R . . C 1
H1AB H 0.4511 0.0214 0.6922 0.214 Uiso 0.4 1 calc R . . C 1
H1AC H 0.4250 -0.0460 0.5814 0.214 Uiso 0.6 1 calc R . . D 2
H1AD H 0.4157 -0.0022 0.6837 0.214 Uiso 0.6 1 calc R . . D 2
C4AA C 0.5136(17) -0.019(2) 0.581(3) 0.178(7) Uani 0.4 1 d . . . E 1
H4AA H 0.5042 -0.0398 0.5154 0.214 Uiso 0.4 1 calc R . . E 1
H4AB H 0.5481 -0.0735 0.6162 0.214 Uiso 0.4 1 calc R . . E 1
C2AA C 0.5288(7) 0.0330(12) 0.6397(12) 0.099(3) Uani 0.6 1 d . . . E 2
H2AA H 0.5472 0.0292 0.7058 0.118 Uiso 0.6 1 calc R . . E 2
H2AB H 0.5574 -0.0243 0.6073 0.118 Uiso 0.6 1 calc R . . E 2

loop_
_atom_site_aniso_label
_atom_site_aniso_U_11
_atom_site_aniso_U_22
_atom_site_aniso_U_33
_atom_site_aniso_U_23
_atom_site_aniso_U_13
_atom_site_aniso_U_12
Sn1 0.01392(15) 0.01097(15) 0.01298(18) 0.000 0.00106(11) 0.000
K1 0.0211(4) 0.0234(4) 0.0164(4) 0.0045(3) 0.0049(3) 0.0002(3)
F10 0.0186(10) 0.0188(10) 0.0264(12) -0.0029(9) 0.0069(8) 0.0012(8)
F12 0.0262(11) 0.0196(11) 0.0272(13) 0.0057(9) 0.0044(9) -0.0011(8)
F11 0.0242(11) 0.0217(11) 0.0335(14) -0.0089(10) 0.0011(9) -0.0094(8)
F5 0.0197(10) 0.0401(14) 0.0253(13) -0.0098(11) -0.0027(9) -0.0078(9)
F7 0.0194(10) 0.0280(12) 0.0213(12) -0.0028(9) 0.0064(8) 0.0042(8)
F2 0.0307(11) 0.0304(12) 0.0257(13) 0.0104(10) 0.0082(9) 0.0123(9)
F1 0.0228(10) 0.0202(10) 0.0226(12) -0.0026(9) 0.0024(8) 0.0060(8)
F3 0.0137(9) 0.0413(14) 0.0268(13) 0.0000(10) 0.0011(8) 0.0079(9)
F6 0.0272(11) 0.0330(13) 0.0235(13) -0.0148(10) 0.0045(9) -0.0008(9)
F8 0.0221(10) 0.0296(12) 0.0214(12) 0.0047(10) 0.0063(8) -0.0049(9)
F9 0.0155(10) 0.0434(14) 0.0258(13) -0.0074(11) 0.0010(8) -0.0092(9)
O2 0.0126(10) 0.0183(11) 0.0116(12) -0.0004(10) 0.0004(8) -0.0030(8)
O1 0.0132(10) 0.0171(12) 0.0133(12) -0.0008(10) 0.0029(8) -0.0002(9)
F4 0.0414(14) 0.0415(14) 0.0137(12) 0.0016(10) -0.0026(9) -0.0050(11)
C3 0.0197(16) 0.0242(18) 0.0139(18) 0.0026(14) 0.0032(13) 0.0039(13)
C6 0.0169(15) 0.0174(16) 0.0206(19) -0.0013(14) 0.0024(13) -0.0016(12)
C2 0.0136(14) 0.0182(16) 0.0133(17) -0.0034(13) 0.0026(12) -0.0021(12)
C4 0.0219(17) 0.0280(19) 0.0143(19) -0.0036(15) 0.0009(13) -0.0025(14)
C1 0.0134(14) 0.0186(16) 0.0146(18) -0.0027(13) -0.0001(12) 0.0010(12)
C5 0.0166(16) 0.0248(18) 0.0194(19) -0.0022(15) 0.0018(13) -0.0041(13)
O3 0.038(2) 0.068(3) 0.148(5) 0.055(3) 0.002(2) 0.0015(19)
C3AA 0.053(3) 0.092(5) 0.153(8) 0.074(5) 0.021(4) 0.019(3)
C0AA 0.049(4) 0.080(5) 0.211(11) 0.069(6) 0.012(5) -0.011(4)
C1AA 0.093(6) 0.126(8) 0.327(19) 0.143(10) 0.083(9) 0.025(6)
C4AA 0.093(6) 0.126(8) 0.327(19) 0.143(10) 0.083(9) 0.025(6)
C2AA 0.053(3) 0.092(5) 0.153(8) 0.074(5) 0.021(4) 0.019(3)

loop_
_atom_type_symbol
_atom_type_description
_atom_type_scat_dispersion_real
_atom_type_scat_dispersion_imag
_atom_type_scat_source
C C 0.0033 0.0016 'International Tables Vol C Tables 4.2.6.8 and 6.1.1.4'
H H 0.0000 0.0000 'International Tables Vol C Tables 4.2.6.8 and 6.1.1.4'
F F 0.0171 0.0103 'International Tables Vol C Tables 4.2.6.8 and 6.1.1.4'
K K 0.2009 0.2494 'International Tables Vol C Tables 4.2.6.8 and 6.1.1.4'
O O 0.0106 0.0060 'International Tables Vol C Tables 4.2.6.8 and 6.1.1.4'
Sn Sn -0.6537 1.4246 'International Tables Vol C Tables 4.2.6.8 and 6.1.1.4'

loop_
_geom_angle_atom_site_label_1
_geom_angle_atom_site_label_2
_geom_angle_atom_site_label_3
_geom_angle
_geom_angle_site_symmetry_1
_geom_angle_site_symmetry_3
_geom_angle_publ_flag
K1 Sn1 K1 105.11(3) . 2_655 ?
O2 Sn1 K1 88.91(6) 2_655 . ?
O2 Sn1 K1 39.85(6) 2_655 2_655 ?
O2 Sn1 K1 88.91(6) . 2_655 ?
O2 Sn1 K1 39.85(6) . . ?
O2 Sn1 O2 99.36(12) 2_655 . ?
O2 Sn1 O1 73.01(8) 2_655 2_655 ?
O2 Sn1 O1 82.50(8) . 2_655 ?
O2 Sn1 O1 73.01(8) . . ?
O2 Sn1 O1 82.50(8) 2_655 . ?
O1 Sn1 K1 42.90(5) . 2_655 ?
O1 Sn1 K1 42.90(6) 2_655 . ?
O1 Sn1 K1 109.59(6) . . ?
O1 Sn1 K1 109.59(6) 2_655 2_655 ?
O1 Sn1 O1 141.87(12) . 2_655 ?
Sn1 K1 K1 69.02(2) . 5_666 ?
F10 K1 Sn1 65.98(4) 2_655 . ?
F10 K1 K1 108.31(5) 2_655 5_666 ?
F10 K1 F12 56.87(6) 2_655 . ?
F10 K1 F6 52.31(6) 2_655 2_655 ?
F10 K1 F8 102.54(6) 2_655 . ?
F10 K1 O1 147.42(6) 2_655 6_566 ?
F10 K1 F4 142.59(7) 2_655 6_566 ?
F12 K1 Sn1 79.23(4) . . ?
F12 K1 K1 148.23(5) . 5_666 ?
F12 K1 F6 107.25(7) . 2_655 ?
F12 K1 F8 47.65(6) . . ?
F12 K1 O1 155.57(6) . 6_566 ?
F2 K1 Sn1 131.68(6) 6_566 . ?
F2 K1 K1 98.35(5) 6_566 5_666 ?
F2 K1 F10 152.75(7) 6_566 2_655 ?
F2 K1 F12 102.07(6) 6_566 . ?
F2 K1 F6 135.69(7) 6_566 2_655 ?
F2 K1 F8 64.55(6) 6_566 . ?
F2 K1 O1 144.33(7) 6_566 2_655 ?
F2 K1 O1 55.93(6) 6_566 6_566 ?
F2 K1 F4 52.09(7) 6_566 6_566 ?
F6 K1 Sn1 86.59(4) 2_655 . ?
F6 K1 K1 72.67(5) 2_655 5_666 ?
F6 K1 F8 154.64(7) 2_655 . ?
F8 K1 Sn1 84.81(4) . . ?
F8 K1 K1 125.41(5) . 5_666 ?
O2 K1 Sn1 30.50(5) . . ?
O2 K1 K1 93.64(6) . 5_666 ?
O2 K1 F10 72.23(7) . 2_655 ?
O2 K1 F12 56.09(7) . . ?
O2 K1 F2 112.33(7) . 6_566 ?
O2 K1 F6 111.51(7) . 2_655 ?
O2 K1 F8 54.91(6) . . ?
O2 K1 O1 118.57(7) . 6_566 ?
O2 K1 O1 64.88(7) . 2_655 ?
O2 K1 F4 70.49(7) . 6_566 ?
O1 K1 Sn1 106.70(5) 6_566 . ?
O1 K1 Sn1 34.55(5) 2_655 . ?
O1 K1 K1 48.66(5) 2_655 5_666 ?
O1 K1 K1 44.12(5) 6_566 5_666 ?
O1 K1 F10 62.75(6) 2_655 2_655 ?
O1 K1 F12 103.76(7) 2_655 . ?
O1 K1 F6 96.85(7) 6_566 2_655 ?
O1 K1 F6 56.22(6) 2_655 2_655 ?
O1 K1 F8 119.32(7) 2_655 . ?
O1 K1 F8 108.46(6) 6_566 . ?
O1 K1 O1 92.78(7) 2_655 6_566 ?
O1 K1 F4 98.02(7) 2_655 6_566 ?
F4 K1 Sn1 80.20(5) 6_566 . ?
F4 K1 K1 71.39(5) 6_566 5_666 ?
F4 K1 F12 102.90(6) 6_566 . ?
F4 K1 F6 144.06(8) 6_566 2_655 ?
F4 K1 F8 57.07(6) 6_566 . ?
F4 K1 O1 56.36(6) 6_566 6_566 ?
O3 K1 Sn1 152.13(12) . . ?
O3 K1 K1 119.70(13) . 5_666 ?
O3 K1 F10 86.42(13) . 2_655 ?
O3 K1 F12 89.11(14) . . ?
O3 K1 F2 75.33(12) . 6_566 ?
O3 K1 F6 72.72(9) . 2_655 ?
O3 K1 F8 105.92(10) . . ?
O3 K1 O2 145.02(15) . . ?
O3 K1 O1 94.40(15) . 6_566 ?
O3 K1 O1 128.92(10) . 2_655 ?
O3 K1 F4 127.35(12) . 6_566 ?
C6 F10 K1 146.6(2) . 2_655 ?
C6 F12 K1 118.74(19) . . ?
C3 F2 K1 128.09(19) . 6_565 ?
C4 F6 K1 117.1(2) . 2_655 ?
C5 F8 K1 111.52(18) . . ?
Sn1 O2 K1 109.65(9) . . ?
C2 O2 Sn1 122.8(2) . . ?
C2 O2 K1 125.08(19) . . ?
Sn1 O1 K1 115.87(9) . 6_565 ?
Sn1 O1 K1 102.55(8) . 2_655 ?
K1 O1 K1 87.22(7) 2_655 6_565 ?
C1 O1 Sn1 111.78(19) . . ?
C1 O1 K1 111.95(19) . 6_565 ?
C1 O1 K1 125.70(19) . 2_655 ?
C4 F4 K1 119.6(2) . 6_565 ?
F2 C3 C1 111.0(3) . . ?
F1 C3 F2 105.0(3) . . ?
F1 C3 F3 108.3(3) . . ?
F1 C3 C1 111.8(3) . . ?
F3 C3 F2 106.0(3) . . ?
F3 C3 C1 114.2(3) . . ?
F10 C6 F12 105.3(3) . . ?
F10 C6 C2 111.3(3) . . ?
F12 C6 C2 111.2(3) . . ?
F11 C6 F10 107.5(3) . . ?
F11 C6 F12 106.3(3) . . ?
F11 C6 C2 114.6(3) . . ?
O2 C2 C6 106.8(3) . . ?
O2 C2 C1 108.6(3) . . ?
O2 C2 C5 106.9(3) . . ?
C6 C2 C1 111.5(3) . . ?
C6 C2 C5 106.2(3) . . ?
C5 C2 C1 116.3(3) . . ?
F5 C4 F6 107.6(3) . . ?
F5 C4 F4 106.6(3) . . ?
F5 C4 C1 114.7(3) . . ?
F6 C4 F4 105.3(3) . . ?
F6 C4 C1 111.9(3) . . ?
F4 C4 C1 110.1(3) . . ?
O1 C1 C3 108.0(3) . . ?
O1 C1 C2 107.9(3) . . ?
O1 C1 C4 107.6(3) . . ?
C3 C1 C2 110.8(3) . . ?
C4 C1 C3 106.6(3) . . ?
C4 C1 C2 115.6(3) . . ?
F7 C5 F8 105.9(3) . . ?
F7 C5 F9 107.5(3) . . ?
F7 C5 C2 112.9(3) . . ?
F8 C5 C2 110.2(3) . . ?
F9 C5 F8 106.2(3) . . ?
F9 C5 C2 113.5(3) . . ?
C3AA O3 K1 127.5(4) . . ?
C0AA O3 K1 123.5(4) . . ?
C0AA O3 C3AA 104.3(5) . . ?
O3 C3AA C4AA 89.8(10) . . ?
C2AA C3AA O3 106.9(7) . . ?
C1AA C0AA O3 109.2(6) . . ?
C0AA C1AA C4AA 110.3(12) . . ?
C0AA C1AA C2AA 103.3(8) . . ?
C1AA C4AA C3AA 83.2(17) . . ?
C3AA C2AA C1AA 107.5(9) . . ?

loop_
_geom_bond_atom_site_label_1
_geom_bond_atom_site_label_2
_geom_bond_distance
_geom_bond_site_symmetry_2
_geom_bond_publ_flag
Sn1 K1 3.9550(8) 2_655 ?
Sn1 K1 3.9550(8) . ?
Sn1 O2 2.132(2) 2_655 ?
Sn1 O2 2.132(2) . ?
Sn1 O1 2.298(2) . ?
Sn1 O1 2.298(2) 2_655 ?
K1 K1 3.9572(16) 5_666 ?
K1 F10 2.802(2) 2_655 ?
K1 F12 2.958(2) . ?
K1 F2 2.749(2) 6_566 ?
K1 F6 2.975(2) 2_655 ?
K1 F8 3.202(2) . ?
K1 O2 2.691(2) . ?
K1 O1 2.974(2) 6_566 ?
K1 O1 2.758(2) 2_655 ?
K1 F4 2.942(3) 6_566 ?
K1 O3 2.679(4) . ?
F10 K1 2.802(2) 2_655 ?
F10 C6 1.345(4) . ?
F12 C6 1.348(4) . ?
F11 C6 1.334(4) . ?
F5 C4 1.336(4) . ?
F7 C5 1.330(4) . ?
F2 K1 2.749(2) 6_565 ?
F2 C3 1.345(4) . ?
F1 C3 1.338(4) . ?
F3 C3 1.340(4) . ?
F6 K1 2.975(2) 2_655 ?
F6 C4 1.339(4) . ?
F8 C5 1.351(4) . ?
F9 C5 1.341(4) . ?
O2 C2 1.369(4) . ?
O1 K1 2.974(2) 6_565 ?
O1 K1 2.758(2) 2_655 ?
O1 C1 1.369(4) . ?
F4 K1 2.942(3) 6_565 ?
F4 C4 1.344(5) . ?
C3 C1 1.571(5) . ?
C6 C2 1.562(5) . ?
C2 C1 1.649(5) . ?
C2 C5 1.565(4) . ?
C4 C1 1.555(5) . ?
O3 C3AA 1.449(8) . ?
O3 C0AA 1.445(8) . ?
C3AA C4AA 2.03(3) . ?
C3AA C2AA 1.440(14) . ?
C0AA C1AA 1.430(11) . ?
C1AA C4AA 1.52(3) . ?
C1AA C2AA 1.522(15) . ?
